data_7709428
loop_
_publ_author_name
'Nolan, Steven P.'
'Martynova, Ekaterina A.'
'Van Hecke, Kristof'
'Rizzolio, Flavio'
'Peng, Min'
'Cavarzenari, Enrico'
'Scattolin, Thomas'

_publ_section_title
;
 A simple synthetic entryway into new families of NHC-gold-amido complexes
 and their in vitro antitumor activity
;
_journal_name_full 'Dalton Transactions'
_journal_paper_doi 10.1039/D2DT00239F
_journal_year 2022
_chemical_formula_moiety 'C36 H45 Au N4, 0.5(C H2 Cl2)'
_chemical_formula_sum 'C36.5 H46 Au Cl N4'
_chemical_formula_weight 773.19
_space_group_crystal_system monoclinic
_space_group_IT_number 14
_space_group_name_Hall '-P 2ybc'
_space_group_name_H-M_alt 'P 1 21/c 1'
_atom_sites_solution_hydrogens geom
_atom_sites_solution_primary dual
_audit_creation_date 2021-01-14
_audit_creation_method
;
Olex2 1.2
(compiled May 18 2018 14:05:52 for OlexSys, GUI svn.r5506)
;
_audit_update_record
;
2021-11-05 deposited with the CCDC.	2022-02-04 downloaded from the CCDC.
;
_cell_angle_alpha 90
_cell_angle_beta 99.6310(10)
_cell_angle_gamma 90
_cell_formula_units_Z 8
_cell_length_a 14.2796(2)
_cell_length_b 18.0093(2)
_cell_length_c 28.1639(4)
_cell_measurement_reflns_used 14326
_cell_measurement_temperature 100(2)
_cell_measurement_theta_max 73.4510
_cell_measurement_theta_min 3.1560
_cell_volume 7140.70(16)
_computing_cell_refinement 'CrysAlisPro 1.171.40.67a (Rigaku OD, 2019)'
_computing_data_collection 'CrysAlisPro 1.171.40.67a (Rigaku OD, 2019)'
_computing_data_reduction 'CrysAlisPro 1.171.40.67a (Rigaku OD, 2019)'
_computing_molecular_graphics 'Olex2 (Dolomanov et al., 2009)'
_computing_publication_material 'Olex2 (Dolomanov et al., 2009)'
_computing_structure_refinement 'ShelXL (Sheldrick, 2015)'
_computing_structure_solution 'ShelXT (Sheldrick, 2015)'
_diffrn_ambient_environment N~2~
_diffrn_ambient_temperature 100(2)
_diffrn_detector 'CCD plate'
_diffrn_detector_area_resol_mean 10.4839
_diffrn_detector_type Atlas
_diffrn_measured_fraction_theta_full 0.999
_diffrn_measured_fraction_theta_max 0.983
_diffrn_measurement_details
;
List of Runs (angles in degrees, time in seconds):

  # Type    Start    End  Width  t~exp~   \w     \q     \k     \f   Frames
#--------------------------------------------------------------------------
  1  \w    -66.00  33.00   1.00   14.00    --  -41.68  38.00 -60.00   99
  2  \w   -115.00 -14.00   1.00   14.00    --  -41.68 -57.00 150.00  101
  3  \w    -38.00  83.00   1.00   14.00    --   41.68 -19.00 150.00  121
  4  \w     77.00 178.00   1.00   55.00    --  106.01  61.00  30.00  101
  5  \w     33.00 103.00   1.00   55.00    --  106.01-125.00 150.00   70
  6  \w     80.00 178.00   1.00   55.00    --  106.01  45.00 -60.00   98
  7  \w     23.00 107.00   1.00   55.00    --  106.01 -94.00-180.00   84
  8  \w     30.00 130.00   1.00   55.00    --  106.01 -77.00-120.00  100
  9  \w    103.00 178.00   1.00   55.00    --  106.01  77.00 -90.00   75
 10  \w   -106.00 -14.00   1.00   14.00    --  -41.68 -57.00  30.00   92
 11  \w    -87.00  -6.00   1.00   14.00    --  -41.68 125.00  30.00   81
 12  \w   -115.00 -14.00   1.00   14.00    --  -41.68 -57.00 -90.00  101
 13  \w     80.00 178.00   1.00   55.00    --  106.01  45.00   0.00   98
 14  \w     96.00 178.00   1.00   55.00    --  106.01  61.00  90.00   82
 15  \w     33.00  83.00   1.00   55.00    --  106.01-125.00  90.00   50
 16  \w     77.00 108.00   1.00   55.00    --  106.01  61.00-120.00   31
 17  \w     53.00 178.00   1.00   55.00    --  106.01  15.00-150.00  125
;
_diffrn_measurement_device 'four-circle diffractometer'
_diffrn_measurement_device_type 'SuperNova, Dual, Cu at home/near, Atlas'
_diffrn_measurement_method '\w scans'
_diffrn_orient_matrix_type 'CrysAlisPro convention (1999,Acta A55,543-557)'
_diffrn_orient_matrix_UB_11 0.0267455000
_diffrn_orient_matrix_UB_12 0.0807449000
_diffrn_orient_matrix_UB_13 0.0144214000
_diffrn_orient_matrix_UB_21 0.0398320000
_diffrn_orient_matrix_UB_22 0.0105257000
_diffrn_orient_matrix_UB_23 -0.0471459000
_diffrn_orient_matrix_UB_31 -0.0982979000
_diffrn_orient_matrix_UB_32 0.0262354000
_diffrn_orient_matrix_UB_33 -0.0254739000
_diffrn_radiation_monochromator mirror
_diffrn_radiation_probe x-ray
_diffrn_radiation_type CuK\a
_diffrn_radiation_wavelength 1.54184
_diffrn_reflns_av_R_equivalents 0.1044
_diffrn_reflns_av_unetI/netI 0.0770
_diffrn_reflns_Laue_measured_fraction_full 0.999
_diffrn_reflns_Laue_measured_fraction_max 0.983
_diffrn_reflns_limit_h_max 16
_diffrn_reflns_limit_h_min -17
_diffrn_reflns_limit_k_max 21
_diffrn_reflns_limit_k_min -22
_diffrn_reflns_limit_l_max 34
_diffrn_reflns_limit_l_min -35
_diffrn_reflns_number 65277
_diffrn_reflns_point_group_measured_fraction_full 0.999
_diffrn_reflns_point_group_measured_fraction_max 0.983
_diffrn_reflns_theta_full 67.684
_diffrn_reflns_theta_max 73.847
_diffrn_reflns_theta_min 2.925
_diffrn_source 'micro-focus sealed X-ray tube'
_diffrn_source_type 'SuperNova (Cu) X-ray Source'
_exptl_absorpt_coefficient_mu 8.643
_exptl_absorpt_correction_T_max 1.000
_exptl_absorpt_correction_T_min 0.916
_exptl_absorpt_correction_type gaussian
_exptl_absorpt_process_details
;
CrysAlisPro 1.171.40.67a (Rigaku Oxford Diffraction, 2019)
Numerical absorption correction based on gaussian integration over
			a multifaceted crystal model
Empirical absorption correction using spherical harmonics,
 implemented in SCALE3 ABSPACK scaling algorithm.
;
_exptl_crystal_colour 'clear colourless'
_exptl_crystal_colour_lustre clear
_exptl_crystal_colour_primary colourless
_exptl_crystal_density_diffrn 1.438
_exptl_crystal_description 'rect. Prism'
_exptl_crystal_F_000 3112
_exptl_crystal_size_max 0.099
_exptl_crystal_size_mid 0.048
_exptl_crystal_size_min 0.032
_refine_diff_density_max 3.665
_refine_diff_density_min -2.152
_refine_diff_density_rms 0.155
_refine_ls_extinction_method none
_refine_ls_goodness_of_fit_ref 1.022
_refine_ls_hydrogen_treatment constr
_refine_ls_matrix_type full
_refine_ls_number_parameters 786
_refine_ls_number_reflns 14224
_refine_ls_number_restraints 84
_refine_ls_restrained_S_all 1.025
_refine_ls_R_factor_all 0.0819
_refine_ls_R_factor_gt 0.0529
_refine_ls_shift/su_max 0.001
_refine_ls_shift/su_mean 0.000
_refine_ls_structure_factor_coef Fsqd
_refine_ls_weighting_details 'w=1/[\s^2^(Fo^2^)+(0.0578P)^2^] where P=(Fo^2^+2Fc^2^)/3'
_refine_ls_weighting_scheme calc
_refine_ls_wR_factor_gt 0.1236
_refine_ls_wR_factor_ref 0.1403
_reflns_Friedel_coverage 0.000
_reflns_number_gt 9604
_reflns_number_total 14224
_reflns_threshold_expression 'I > 2\s(I)'
_cod_data_source_file d2dt00239f2.cif
_cod_data_source_block em_31_2
_cod_depositor_comments
;

2024-11-09
Z value and formula fixed to values more according to usual
chemical conventions.                 miguel
;
_cod_original_formula_sum 'C73 H92 Au2 Cl2 N8'
_cod_original_formula_weight 1546.39
_cod_original_formula_moiety '2(C36 H45 Au N4), C H2 Cl2'
_cod_original_formula_units_Z 4
_cod_original_cell_volume 7140.71(16)
_cod_database_code 7709428
_shelx_shelxl_version_number 2018/3
_chemical_oxdiff_formula 'C73 H92 Au2 Cl2 N8'
_shelx_space_group_comment
;
The symmetry employed for this shelxl refinement is uniquely defined
by the following loop, which should always be used as a source of
symmetry information in preference to the above space-group names.
They are only intended as comments.
;
_reflns_odcompleteness_completeness 99.92
_reflns_odcompleteness_iscentric 1
_reflns_odcompleteness_theta 66.97
_olex2_refinement_description
;
1. Fixed Uiso
 At 1.2 times of:
  All C(H) groups, All C(H,H) groups
 At 1.5 times of:
  All C(H,H,H) groups
2. Rigid body (RIGU) restrains
 C52, C53, C54, C55, C56, C57, C58, C59, C60, C61, C62, C63
 with sigma for 1-2 distances of 0.001 and sigma for 1-3 distances of 0.001
3.a Ternary CH refined with riding coordinates:
 C10(H10), C13(H13), C22(H22), C25(H25), C46(H46), C49(H49), C58(H58), C61(H61)
3.b Secondary CH2 refined with riding coordinates:
 C73(H73A,H73B)
3.c Aromatic/amide H refined with riding coordinates:
 C2(H2), C3(H3), C6(H6), C7(H7), C8(H8), C18(H18), C19(H19), C20(H20),
 C28(H28), C30(H30), C33(H33), C38(H38), C39(H39), C42(H42), C43(H43), C44(H44),
  C54(H54), C55(H55), C56(H56), C64(H64), C66(H66), C69(H69)
3.d Idealised Me refined as rotating group:
 C11(H11A,H11B,H11C), C12(H12A,H12B,H12C), C14(H14A,H14B,H14C), C15(H15A,H15B,
 H15C), C23(H23A,H23B,H23C), C24(H24A,H24B,H24C), C26(H26A,H26B,H26C), C27(H27A,
 H27B,H27C), C35(H35A,H35B,H35C), C36(H36A,H36B,H36C), C47(H47A,H47B,H47C),
 C48(H48A,H48B,H48C), C50(H50A,H50B,H50C), C51(H51A,H51B,H51C), C59(H59A,H59B,
 H59C), C60(H60A,H60B,H60C), C62(H62A,H62B,H62C), C63(H63A,H63B,H63C), C71(H71A,
 H71B,H71C), C72(H72A,H72B,H72C)
;
_olex2_exptl_crystal_mounting_method 'mounted on a LithoLoop'
_olex2_submission_special_instructions 'No special instructions were received'
_oxdiff_exptl_absorpt_empirical_details
;
Empirical correction (ABSPACK) includes:
- Absorption correction using spherical harmonics
- Frame scaling
- B-factor correction
;
_oxdiff_exptl_absorpt_empirical_full_max 2.762
_oxdiff_exptl_absorpt_empirical_full_min 0.532

loop_
_space_group_symop_operation_xyz
'x, y, z'
'-x, y+1/2, -z+1/2'
'-x, -y, -z'
'x, -y-1/2, z-1/2'

loop_
_atom_site_label
_atom_site_type_symbol
_atom_site_fract_x
_atom_site_fract_y
_atom_site_fract_z
_atom_site_U_iso_or_equiv
_atom_site_adp_type
_atom_site_occupancy
_atom_site_site_symmetry_order
_atom_site_calc_flag
_atom_site_refinement_flags_posn
_atom_site_refinement_flags_adp
_atom_site_refinement_flags_occupancy
_atom_site_disorder_assembly
_atom_site_disorder_group
Au1 Au 0.24546(2) 0.29051(2) 0.63676(2) 0.02416(9) Uani 1 1 d . . . . .
N1 N 0.1352(4) 0.4307(3) 0.6253(2) 0.0262(13) Uani 1 1 d . . . . .
N2 N 0.0396(4) 0.3401(3) 0.6311(2) 0.0242(12) Uani 1 1 d . . . . .
N3 N 0.3684(5) 0.2333(3) 0.6415(3) 0.0309(14) Uani 1 1 d . . . . .
N4 N 0.4800(5) 0.1425(4) 0.6542(3) 0.0379(16) Uani 1 1 d . . . . .
C1 C 0.1328(5) 0.3560(4) 0.6308(3) 0.0247(15) Uani 1 1 d . . . . .
C2 C -0.0147(5) 0.4037(4) 0.6240(3) 0.0304(16) Uani 1 1 d . . . . .
H2 H -0.081544 0.406959 0.622331 0.037 Uiso 1 1 calc R . . . .
C3 C 0.0450(5) 0.4603(4) 0.6197(3) 0.0308(17) Uani 1 1 d . . . . .
H3 H 0.028145 0.510971 0.614006 0.037 Uiso 1 1 calc R . . . .
C4 C 0.0001(5) 0.2668(4) 0.6336(3) 0.0246(15) Uani 1 1 d . . . . .
C5 C -0.0198(6) 0.2262(4) 0.5915(3) 0.0372(19) Uani 1 1 d . . . . .
C6 C -0.0610(7) 0.1554(5) 0.5955(4) 0.052(3) Uani 1 1 d . . . . .
H6 H -0.073068 0.124190 0.567998 0.063 Uiso 1 1 calc R . . . .
C7 C -0.0837(7) 0.1312(5) 0.6379(5) 0.057(3) Uani 1 1 d . . . . .
H7 H -0.112766 0.084008 0.639107 0.069 Uiso 1 1 calc R . . . .
C8 C -0.0654(7) 0.1734(5) 0.6786(4) 0.049(2) Uani 1 1 d . . . . .
H8 H -0.081144 0.155309 0.707983 0.058 Uiso 1 1 calc R . . . .
C9 C -0.0239(6) 0.2427(5) 0.6769(3) 0.0383(19) Uani 1 1 d . . . . .
C10 C -0.0103(8) 0.2940(6) 0.7219(4) 0.056(3) Uani 1 1 d . . . . .
H10 H -0.021277 0.346067 0.709863 0.067 Uiso 1 1 calc R . . . .
C11 C -0.0815(9) 0.2793(8) 0.7555(4) 0.078(4) Uani 1 1 d . . . . .
H11A H -0.146202 0.282713 0.737338 0.117 Uiso 1 1 calc GR . . . .
H11B H -0.073127 0.316233 0.781419 0.117 Uiso 1 1 calc GR . . . .
H11C H -0.071033 0.229471 0.769362 0.117 Uiso 1 1 calc GR . . . .
C12 C 0.0894(9) 0.2906(8) 0.7485(5) 0.079(4) Uani 1 1 d . . . . .
H12A H 0.106913 0.238750 0.755907 0.119 Uiso 1 1 calc GR . . . .
H12B H 0.094205 0.318924 0.778495 0.119 Uiso 1 1 calc GR . . . .
H12C H 0.132575 0.311871 0.728453 0.119 Uiso 1 1 calc GR . . . .
C13 C 0.0010(7) 0.2561(5) 0.5438(3) 0.045(2) Uani 1 1 d . . . . .
H13 H 0.034425 0.304803 0.550123 0.053 Uiso 1 1 calc R . . . .
C14 C 0.0648(8) 0.2046(6) 0.5210(4) 0.059(3) Uani 1 1 d . . . . .
H14A H 0.124523 0.197080 0.543256 0.089 Uiso 1 1 calc GR . . . .
H14B H 0.078125 0.226615 0.491007 0.089 Uiso 1 1 calc GR . . . .
H14C H 0.032932 0.156646 0.513944 0.089 Uiso 1 1 calc GR . . . .
C15 C -0.0923(8) 0.2698(6) 0.5084(4) 0.059(3) Uani 1 1 d . . . . .
H15A H -0.127763 0.223181 0.502804 0.088 Uiso 1 1 calc GR . . . .
H15B H -0.077649 0.288540 0.477822 0.088 Uiso 1 1 calc GR . . . .
H15C H -0.130831 0.306524 0.522196 0.088 Uiso 1 1 calc GR . . . .
C16 C 0.2188(5) 0.4715(4) 0.6216(3) 0.0297(17) Uani 1 1 d . . . . .
C17 C 0.2712(5) 0.5024(4) 0.6647(3) 0.0362(19) Uani 1 1 d . . . . .
C18 C 0.3495(6) 0.5455(5) 0.6582(5) 0.055(3) Uani 1 1 d . . . . .
H18 H 0.388860 0.565413 0.685765 0.066 Uiso 1 1 calc R . . . .
C19 C 0.3714(7) 0.5598(6) 0.6144(5) 0.064(3) Uani 1 1 d . . . . .
H19 H 0.423690 0.591325 0.611726 0.077 Uiso 1 1 calc R . . . .
C20 C 0.3200(7) 0.5300(5) 0.5739(4) 0.053(3) Uani 1 1 d . . . . .
H20 H 0.337461 0.540174 0.543425 0.063 Uiso 1 1 calc R . . . .
C21 C 0.2412(6) 0.4841(4) 0.5765(4) 0.042(2) Uani 1 1 d . . . . .
C22 C 0.1850(8) 0.4497(6) 0.5316(4) 0.052(2) Uani 1 1 d . . . . .
H22 H 0.129833 0.423003 0.541337 0.062 Uiso 1 1 calc R . . . .
C23 C 0.1448(11) 0.5079(9) 0.4936(5) 0.095(5) Uani 1 1 d . . . . .
H23A H 0.106452 0.543994 0.507988 0.143 Uiso 1 1 calc GR . . . .
H23B H 0.105005 0.483217 0.466418 0.143 Uiso 1 1 calc GR . . . .
H23C H 0.197255 0.533645 0.482153 0.143 Uiso 1 1 calc GR . . . .
C24 C 0.2433(10) 0.3925(9) 0.5092(5) 0.090(5) Uani 1 1 d . . . . .
H24A H 0.299902 0.416436 0.500766 0.135 Uiso 1 1 calc GR . . . .
H24B H 0.204800 0.371923 0.480104 0.135 Uiso 1 1 calc GR . . . .
H24C H 0.262501 0.352516 0.532357 0.135 Uiso 1 1 calc GR . . . .
C25 C 0.2462(7) 0.4884(6) 0.7138(4) 0.050(2) Uani 1 1 d . . . . .
H25 H 0.184467 0.460995 0.709631 0.059 Uiso 1 1 calc R . . . .
C26 C 0.3214(10) 0.4412(8) 0.7445(5) 0.087(4) Uani 1 1 d . . . . .
H26A H 0.336350 0.398118 0.725882 0.130 Uiso 1 1 calc GR . . . .
H26B H 0.297357 0.424181 0.773280 0.130 Uiso 1 1 calc GR . . . .
H26C H 0.378970 0.470845 0.754239 0.130 Uiso 1 1 calc GR . . . .
C27 C 0.2341(10) 0.5625(7) 0.7397(6) 0.088(5) Uani 1 1 d . . . . .
H27A H 0.295871 0.587232 0.747692 0.132 Uiso 1 1 calc GR . . . .
H27B H 0.208796 0.552655 0.769381 0.132 Uiso 1 1 calc GR . . . .
H27C H 0.189989 0.594592 0.718579 0.132 Uiso 1 1 calc GR . . . .
C28 C 0.3902(6) 0.1611(4) 0.6521(3) 0.0317(17) Uani 1 1 d . . . . .
H28 H 0.343482 0.126124 0.657769 0.038 Uiso 1 1 calc R . . . .
C29 C 0.4532(5) 0.2643(4) 0.6350(3) 0.0278(16) Uani 1 1 d . . . . .
C30 C 0.4762(5) 0.3357(4) 0.6221(3) 0.0311(17) Uani 1 1 d . . . . .
H30 H 0.429077 0.373373 0.616634 0.037 Uiso 1 1 calc R . . . .
C31 C 0.5694(6) 0.3505(5) 0.6173(3) 0.0344(18) Uani 1 1 d . . . . .
C32 C 0.6393(6) 0.2950(5) 0.6257(3) 0.0369(18) Uani 1 1 d . . . . .
C33 C 0.6162(5) 0.2237(5) 0.6393(3) 0.0350(19) Uani 1 1 d . . . . .
H33 H 0.663884 0.186530 0.645554 0.042 Uiso 1 1 calc R . . . .
C34 C 0.5223(5) 0.2075(4) 0.6435(3) 0.0293(16) Uani 1 1 d . . . . .
C35 C 0.5965(7) 0.4284(5) 0.6016(4) 0.049(2) Uani 1 1 d . . . . .
H35A H 0.609804 0.426096 0.568608 0.074 Uiso 1 1 calc GR . . . .
H35B H 0.653086 0.445807 0.623288 0.074 Uiso 1 1 calc GR . . . .
H35C H 0.543738 0.462723 0.602874 0.074 Uiso 1 1 calc GR . . . .
C36 C 0.7414(6) 0.3120(6) 0.6216(3) 0.044(2) Uani 1 1 d . . . . .
H36A H 0.744956 0.327541 0.588621 0.066 Uiso 1 1 calc GR . . . .
H36B H 0.780278 0.267400 0.629538 0.066 Uiso 1 1 calc GR . . . .
H36C H 0.765121 0.351940 0.644032 0.066 Uiso 1 1 calc GR . . . .
Au2 Au 0.27840(2) 0.79061(2) 0.62171(2) 0.02496(9) Uani 1 1 d . . . . .
N5 N 0.3914(4) 0.9288(3) 0.6324(2) 0.0278(13) Uani 1 1 d . . . . .
N6 N 0.4821(4) 0.8386(3) 0.6190(2) 0.0233(12) Uani 1 1 d . . . . .
N7 N 0.1561(5) 0.7342(3) 0.6189(3) 0.0333(15) Uani 1 1 d . . . . .
N8 N 0.0483(5) 0.6405(4) 0.6136(3) 0.052(2) Uani 1 1 d . . . . .
C37 C 0.3930(5) 0.8544(4) 0.6247(3) 0.0281(16) Uani 1 1 d . . . . .
C38 C 0.4811(6) 0.9584(5) 0.6323(3) 0.0358(18) Uani 1 1 d . . . . .
H38 H 0.499027 1.008978 0.637326 0.043 Uiso 1 1 calc R . . . .
C39 C 0.5374(6) 0.9027(4) 0.6238(3) 0.0347(18) Uani 1 1 d . . . . .
H39 H 0.602847 0.906108 0.621434 0.042 Uiso 1 1 calc R . . . .
C40 C 0.3106(5) 0.9693(4) 0.6427(3) 0.0292(17) Uani 1 1 d . . . . .
C41 C 0.2984(5) 0.9767(4) 0.6905(3) 0.0310(17) Uani 1 1 d . . . . .
C42 C 0.2217(6) 1.0182(5) 0.7000(4) 0.042(2) Uani 1 1 d . . . . .
H42 H 0.211537 1.024685 0.732267 0.051 Uiso 1 1 calc R . . . .
C43 C 0.1599(6) 1.0503(5) 0.6623(4) 0.045(2) Uani 1 1 d . . . . .
H43 H 0.106897 1.077882 0.669010 0.054 Uiso 1 1 calc R . . . .
C44 C 0.1739(6) 1.0430(5) 0.6155(4) 0.041(2) Uani 1 1 d . . . . .
H44 H 0.130937 1.066468 0.590659 0.049 Uiso 1 1 calc R . . . .
C45 C 0.2495(6) 1.0020(5) 0.6035(3) 0.0332(17) Uani 1 1 d . . . . .
C46 C 0.2657(7) 0.9923(5) 0.5527(3) 0.046(2) Uani 1 1 d . . . . .
H46 H 0.324568 0.961804 0.553664 0.055 Uiso 1 1 calc R . . . .
C47 C 0.2827(10) 1.0663(6) 0.5306(5) 0.077(4) Uani 1 1 d . . . . .
H47A H 0.226878 1.098037 0.530200 0.115 Uiso 1 1 calc GR . . . .
H47B H 0.293998 1.058718 0.497541 0.115 Uiso 1 1 calc GR . . . .
H47C H 0.338341 1.090164 0.549604 0.115 Uiso 1 1 calc GR . . . .
C48 C 0.1857(12) 0.9518(8) 0.5220(4) 0.107(6) Uani 1 1 d . . . . .
H48A H 0.179237 0.902147 0.535394 0.160 Uiso 1 1 calc GR . . . .
H48B H 0.199251 0.947226 0.489156 0.160 Uiso 1 1 calc GR . . . .
H48C H 0.126487 0.979460 0.521467 0.160 Uiso 1 1 calc GR . . . .
C49 C 0.3645(6) 0.9388(5) 0.7317(3) 0.040(2) Uani 1 1 d . . . . .
H49 H 0.417638 0.915616 0.717839 0.048 Uiso 1 1 calc R . . . .
C50 C 0.3147(7) 0.8783(5) 0.7537(3) 0.050(2) Uani 1 1 d . . . . .
H50A H 0.261952 0.899433 0.767475 0.075 Uiso 1 1 calc GR . . . .
H50B H 0.359379 0.853963 0.779142 0.075 Uiso 1 1 calc GR . . . .
H50C H 0.290009 0.841850 0.728914 0.075 Uiso 1 1 calc GR . . . .
C51 C 0.4081(8) 0.9950(6) 0.7697(4) 0.055(3) Uani 1 1 d . . . . .
H51A H 0.438538 1.034902 0.754202 0.082 Uiso 1 1 calc GR . . . .
H51B H 0.455555 0.970133 0.793607 0.082 Uiso 1 1 calc GR . . . .
H51C H 0.358093 1.015865 0.785634 0.082 Uiso 1 1 calc GR . . . .
C52 C 0.5191(6) 0.7663(4) 0.6103(3) 0.0321(14) Uani 1 1 d . U . . .
C53 C 0.5097(7) 0.7434(5) 0.5627(3) 0.0451(16) Uani 1 1 d . U . . .
C54 C 0.5489(8) 0.6774(6) 0.5528(5) 0.060(2) Uani 1 1 d . U . . .
H54 H 0.542187 0.660629 0.520439 0.072 Uiso 1 1 calc R . . . .
C55 C 0.5972(8) 0.6354(6) 0.5885(5) 0.066(2) Uani 1 1 d . U . . .
H55 H 0.625821 0.590323 0.580698 0.079 Uiso 1 1 calc R . . . .
C56 C 0.6056(7) 0.6565(5) 0.6355(5) 0.057(2) Uani 1 1 d . U . . .
H56 H 0.638341 0.625392 0.660033 0.069 Uiso 1 1 calc R . . . .
C57 C 0.5657(6) 0.7250(5) 0.6482(4) 0.0398(15) Uani 1 1 d . U . . .
C58 C 0.5736(8) 0.7502(6) 0.6996(4) 0.059(2) Uani 1 1 d . U . . .
H58 H 0.570258 0.805670 0.699684 0.071 Uiso 1 1 calc R . . . .
C59 C 0.6720(9) 0.7270(9) 0.7287(5) 0.090(4) Uani 1 1 d . U . . .
H59A H 0.673916 0.672960 0.732861 0.134 Uiso 1 1 calc GR . . . .
H59B H 0.681475 0.751062 0.760340 0.134 Uiso 1 1 calc GR . . . .
H59C H 0.722496 0.742373 0.711118 0.134 Uiso 1 1 calc GR . . . .
C60 C 0.4929(8) 0.7209(6) 0.7231(4) 0.057(2) Uani 1 1 d . U . . .
H60A H 0.432136 0.732299 0.702517 0.086 Uiso 1 1 calc GR . . . .
H60B H 0.494917 0.744541 0.754561 0.086 Uiso 1 1 calc GR . . . .
H60C H 0.499301 0.667051 0.727208 0.086 Uiso 1 1 calc GR . . . .
C61 C 0.4562(9) 0.7896(7) 0.5215(4) 0.062(2) Uani 1 1 d . U . . .
H61 H 0.438134 0.838286 0.534508 0.075 Uiso 1 1 calc R . . . .
C62 C 0.3658(9) 0.7481(9) 0.4990(4) 0.084(4) Uani 1 1 d . U . . .
H62A H 0.383184 0.701114 0.485259 0.127 Uiso 1 1 calc GR . . . .
H62B H 0.329625 0.778686 0.473540 0.127 Uiso 1 1 calc GR . . . .
H62C H 0.326923 0.738080 0.523835 0.127 Uiso 1 1 calc GR . . . .
C63 C 0.5210(10) 0.8040(10) 0.4836(5) 0.108(5) Uani 1 1 d . U . . .
H63A H 0.574584 0.835359 0.497687 0.162 Uiso 1 1 calc GR . . . .
H63B H 0.484527 0.829080 0.455609 0.162 Uiso 1 1 calc GR . . . .
H63C H 0.545009 0.756537 0.473504 0.162 Uiso 1 1 calc GR . . . .
C64 C 0.1411(6) 0.6615(5) 0.6164(4) 0.046(2) Uani 1 1 d . . . . .
H64 H 0.191084 0.626692 0.616585 0.055 Uiso 1 1 calc R . . . .
C65 C 0.0007(6) 0.7089(5) 0.6135(3) 0.0363(18) Uani 1 1 d . . . . .
C66 C -0.0951(6) 0.7238(5) 0.6103(3) 0.038(2) Uani 1 1 d . . . . .
H66 H -0.140283 0.684716 0.607862 0.046 Uiso 1 1 calc R . . . .
C67 C -0.1238(6) 0.7981(5) 0.6108(3) 0.0365(18) Uani 1 1 d . . . . .
C68 C -0.0560(6) 0.8558(5) 0.6137(3) 0.0368(19) Uani 1 1 d . . . . .
C69 C 0.0394(6) 0.8402(4) 0.6161(3) 0.0316(17) Uani 1 1 d . . . . .
H69 H 0.085024 0.878872 0.617671 0.038 Uiso 1 1 calc R . . . .
C70 C 0.0663(5) 0.7668(4) 0.6160(3) 0.0265(15) Uani 1 1 d . . . . .
C71 C -0.2278(6) 0.8154(6) 0.6083(4) 0.053(3) Uani 1 1 d . . . . .
H71A H -0.265095 0.769937 0.600645 0.080 Uiso 1 1 calc GR . . . .
H71B H -0.247306 0.852540 0.583189 0.080 Uiso 1 1 calc GR . . . .
H71C H -0.238693 0.834778 0.639428 0.080 Uiso 1 1 calc GR . . . .
C72 C -0.0891(7) 0.9353(5) 0.6152(5) 0.063(3) Uani 1 1 d . . . . .
H72A H -0.033785 0.968239 0.621433 0.094 Uiso 1 1 calc GR . . . .
H72B H -0.126954 0.940919 0.640999 0.094 Uiso 1 1 calc GR . . . .
H72C H -0.127915 0.948185 0.584288 0.094 Uiso 1 1 calc GR . . . .
Cl1 Cl -0.0105(2) 0.5053(2) 0.74282(11) 0.0745(9) Uani 1 1 d . . . . .
Cl2 Cl -0.1693(2) 0.53662(16) 0.66471(12) 0.0696(8) Uani 1 1 d . . . . .
C73 C -0.0650(8) 0.5723(6) 0.7002(5) 0.072(4) Uani 1 1 d . . . . .
H73A H -0.081216 0.617130 0.717563 0.087 Uiso 1 1 calc R . . . .
H73B H -0.019582 0.587149 0.679003 0.087 Uiso 1 1 calc R . . . .

loop_
_atom_site_aniso_label
_atom_site_aniso_U_11
_atom_site_aniso_U_22
_atom_site_aniso_U_33
_atom_site_aniso_U_23
_atom_site_aniso_U_13
_atom_site_aniso_U_12
Au1 0.01988(16) 0.01713(14) 0.03405(17) -0.00029(12) 0.00040(11) 0.00055(12)
N1 0.015(3) 0.019(3) 0.044(4) 0.000(3) 0.003(3) -0.001(2)
N2 0.016(3) 0.024(3) 0.032(3) 0.000(2) 0.001(2) 0.000(2)
N3 0.027(3) 0.018(3) 0.045(4) 0.001(3) -0.001(3) 0.002(3)
N4 0.042(4) 0.027(3) 0.042(4) -0.010(3) -0.001(3) 0.013(3)
C1 0.023(4) 0.020(3) 0.031(4) 0.001(3) 0.002(3) -0.001(3)
C2 0.022(4) 0.031(4) 0.038(4) 0.000(3) 0.003(3) 0.003(3)
C3 0.021(4) 0.020(3) 0.050(5) 0.001(3) 0.000(3) 0.004(3)
C4 0.022(4) 0.020(3) 0.030(4) 0.005(3) -0.001(3) -0.002(3)
C5 0.031(4) 0.026(4) 0.052(5) -0.008(4) -0.001(4) -0.003(3)
C6 0.040(5) 0.041(5) 0.073(7) -0.021(5) -0.001(5) 0.000(4)
C7 0.041(5) 0.031(5) 0.102(9) 0.013(6) 0.018(5) -0.003(4)
C8 0.046(5) 0.039(5) 0.063(7) 0.024(5) 0.014(5) 0.004(4)
C9 0.035(4) 0.036(4) 0.043(5) 0.012(4) 0.005(4) 0.002(4)
C10 0.068(7) 0.059(6) 0.039(5) 0.017(5) 0.006(5) -0.012(5)
C11 0.067(8) 0.117(12) 0.052(7) 0.003(7) 0.015(6) 0.017(8)
C12 0.061(7) 0.120(12) 0.056(7) 0.006(7) 0.005(6) -0.024(8)
C13 0.050(5) 0.040(5) 0.040(5) -0.012(4) -0.004(4) 0.003(4)
C14 0.062(7) 0.078(7) 0.037(5) -0.002(5) 0.006(5) 0.017(6)
C15 0.058(7) 0.054(6) 0.056(7) -0.006(5) -0.010(5) 0.015(5)
C16 0.016(4) 0.022(4) 0.052(5) 0.004(3) 0.006(3) -0.001(3)
C17 0.023(4) 0.021(4) 0.060(6) -0.002(4) -0.008(4) 0.002(3)
C18 0.024(5) 0.042(5) 0.093(9) -0.001(5) -0.005(5) 0.002(4)
C19 0.029(5) 0.052(6) 0.106(10) 0.019(6) -0.002(6) -0.006(5)
C20 0.041(5) 0.036(5) 0.085(8) 0.020(5) 0.024(5) 0.004(4)
C21 0.031(5) 0.025(4) 0.070(7) 0.014(4) 0.011(4) 0.007(4)
C22 0.061(6) 0.052(6) 0.044(6) 0.009(4) 0.012(5) 0.008(5)
C23 0.095(11) 0.103(11) 0.078(10) 0.044(9) -0.014(8) -0.001(9)
C24 0.101(11) 0.113(12) 0.059(8) -0.015(8) 0.019(7) 0.028(9)
C25 0.043(5) 0.055(6) 0.045(6) -0.013(4) -0.011(4) -0.004(5)
C26 0.080(9) 0.102(11) 0.071(9) 0.007(8) -0.008(7) 0.021(8)
C27 0.084(10) 0.075(9) 0.107(12) -0.043(8) 0.024(8) -0.001(8)
C28 0.031(4) 0.018(3) 0.044(5) 0.001(3) -0.001(3) 0.007(3)
C29 0.011(3) 0.033(4) 0.038(4) -0.008(3) 0.001(3) 0.006(3)
C30 0.022(4) 0.030(4) 0.041(5) -0.002(3) 0.003(3) 0.003(3)
C31 0.030(4) 0.036(4) 0.034(4) 0.004(3) -0.001(3) -0.001(4)
C32 0.028(4) 0.047(5) 0.035(4) -0.005(4) 0.003(3) 0.001(4)
C33 0.022(4) 0.045(5) 0.035(4) -0.014(4) -0.006(3) 0.013(3)
C34 0.029(4) 0.027(4) 0.030(4) -0.003(3) -0.002(3) 0.006(3)
C35 0.038(5) 0.036(5) 0.076(7) 0.008(5) 0.016(5) -0.004(4)
C36 0.023(4) 0.068(6) 0.041(5) -0.005(4) 0.005(3) 0.005(4)
Au2 0.02060(16) 0.01875(14) 0.03386(17) 0.00048(12) -0.00033(11) 0.00010(12)
N5 0.023(3) 0.020(3) 0.041(4) -0.003(3) 0.007(3) -0.003(3)
N6 0.025(3) 0.020(3) 0.025(3) -0.003(2) 0.005(2) 0.001(2)
N7 0.027(3) 0.019(3) 0.052(4) 0.007(3) 0.003(3) 0.002(3)
N8 0.035(4) 0.038(4) 0.083(6) 0.005(4) 0.009(4) -0.004(4)
C37 0.028(4) 0.025(4) 0.029(4) -0.007(3) -0.004(3) -0.003(3)
C38 0.028(4) 0.036(4) 0.044(5) -0.009(4) 0.006(3) -0.013(4)
C39 0.025(4) 0.034(4) 0.045(5) -0.007(4) 0.006(3) -0.006(3)
C40 0.020(4) 0.016(3) 0.052(5) 0.003(3) 0.006(3) -0.001(3)
C41 0.028(4) 0.024(4) 0.041(5) 0.001(3) 0.008(3) -0.004(3)
C42 0.034(5) 0.038(5) 0.057(6) -0.004(4) 0.013(4) 0.002(4)
C43 0.032(5) 0.041(5) 0.061(6) -0.005(4) 0.005(4) 0.009(4)
C44 0.028(4) 0.033(4) 0.059(6) 0.001(4) 0.003(4) 0.003(4)
C45 0.029(4) 0.030(4) 0.041(5) -0.003(3) 0.008(3) -0.002(3)
C46 0.046(5) 0.044(5) 0.043(5) 0.002(4) -0.002(4) 0.004(4)
C47 0.114(11) 0.056(7) 0.074(8) -0.002(6) 0.055(8) -0.021(7)
C48 0.155(15) 0.122(13) 0.041(7) -0.009(7) 0.010(8) -0.086(12)
C49 0.036(5) 0.040(5) 0.045(5) 0.002(4) 0.008(4) 0.002(4)
C50 0.067(7) 0.044(5) 0.038(5) -0.004(4) 0.006(4) -0.006(5)
C51 0.054(6) 0.046(5) 0.060(7) -0.011(5) -0.002(5) -0.008(5)
C52 0.032(4) 0.024(3) 0.042(2) -0.005(2) 0.009(2) -0.002(3)
C53 0.050(4) 0.045(3) 0.045(2) -0.015(2) 0.021(2) -0.014(3)
C54 0.062(5) 0.047(4) 0.078(4) -0.025(3) 0.034(4) -0.014(3)
C55 0.054(5) 0.048(4) 0.104(5) -0.008(3) 0.037(4) -0.011(4)
C56 0.048(5) 0.033(3) 0.095(4) 0.010(3) 0.023(4) 0.000(3)
C57 0.030(4) 0.030(3) 0.057(3) 0.007(2) -0.001(2) -0.009(3)
C58 0.067(4) 0.051(5) 0.053(3) 0.007(3) -0.007(3) -0.006(4)
C59 0.068(4) 0.125(12) 0.065(6) 0.020(7) -0.022(5) -0.015(6)
C60 0.067(5) 0.058(6) 0.042(4) 0.013(4) -0.002(4) 0.011(4)
C61 0.075(5) 0.074(5) 0.037(3) -0.008(3) 0.008(3) -0.014(4)
C62 0.076(5) 0.136(11) 0.042(5) -0.023(6) 0.012(4) -0.033(7)
C63 0.091(7) 0.190(16) 0.043(6) 0.006(7) 0.011(5) -0.052(8)
C64 0.034(5) 0.029(4) 0.075(7) 0.006(4) 0.010(4) 0.005(4)
C65 0.036(4) 0.032(4) 0.039(4) 0.005(4) 0.004(3) 0.002(4)
C66 0.029(4) 0.036(5) 0.048(5) 0.017(4) 0.003(4) -0.014(4)
C67 0.028(4) 0.042(5) 0.038(4) 0.004(4) 0.002(3) -0.003(4)
C68 0.023(4) 0.037(5) 0.050(5) -0.008(4) 0.005(3) 0.005(3)
C69 0.032(4) 0.020(3) 0.042(5) -0.002(3) 0.001(3) -0.006(3)
C70 0.018(3) 0.023(3) 0.038(4) 0.003(3) 0.004(3) 0.001(3)
C71 0.022(4) 0.059(6) 0.080(8) 0.013(5) 0.011(4) -0.001(4)
C72 0.041(6) 0.041(5) 0.109(10) -0.002(6) 0.021(6) 0.002(5)
Cl1 0.0628(17) 0.090(2) 0.074(2) -0.0178(16) 0.0211(15) -0.0004(15)
Cl2 0.0550(16) 0.0636(17) 0.093(2) 0.0100(15) 0.0213(15) 0.0118(13)
C73 0.066(8) 0.046(6) 0.112(11) 0.004(6) 0.032(7) 0.009(6)

loop_
_atom_type_symbol
_atom_type_description
_atom_type_scat_dispersion_real
_atom_type_scat_dispersion_imag
_atom_type_scat_source
C C 0.0181 0.0091 'International Tables Vol C Tables 4.2.6.8 and 6.1.1.4'
H H 0.0000 0.0000 'International Tables Vol C Tables 4.2.6.8 and 6.1.1.4'
Au Au -4.4197 7.2980 'International Tables Vol C Tables 4.2.6.8 and 6.1.1.4'
Cl Cl 0.3639 0.7018 'International Tables Vol C Tables 4.2.6.8 and 6.1.1.4'
N N 0.0311 0.0180 'International Tables Vol C Tables 4.2.6.8 and 6.1.1.4'

loop_
_exptl_crystal_face_index_h
_exptl_crystal_face_index_k
_exptl_crystal_face_index_l
_exptl_crystal_face_perp_dist
-8 1 -6 0.0235
8 -1 6 0.0095
0 -12 -1 0.0525
1 12 2 0.0350
7 -2 -14 0.0161
-7 2 14 0.0161

loop_
_geom_angle_atom_site_label_1
_geom_angle_atom_site_label_2
_geom_angle_atom_site_label_3
_geom_angle
_geom_angle_site_symmetry_1
_geom_angle_site_symmetry_3
_geom_angle_publ_flag
C1 Au1 N3 173.9(3) . . ?
C1 N1 C3 110.9(6) . . ?
C1 N1 C16 124.0(6) . . ?
C3 N1 C16 124.9(6) . . ?
C1 N2 C2 110.5(6) . . ?
C1 N2 C4 125.7(6) . . ?
C2 N2 C4 123.5(6) . . ?
C28 N3 Au1 131.8(6) . . ?
C28 N3 C29 104.0(6) . . ?
C29 N3 Au1 124.1(5) . . ?
C28 N4 C34 103.5(6) . . ?
N1 C1 Au1 124.4(5) . . ?
N1 C1 N2 104.6(6) . . ?
N2 C1 Au1 131.0(5) . . ?
C3 C2 N2 107.1(6) . . ?
C2 C3 N1 106.8(6) . . ?
C5 C4 N2 118.0(7) . . ?
C5 C4 C9 122.9(8) . . ?
C9 C4 N2 118.9(7) . . ?
C4 C5 C6 115.8(9) . . ?
C4 C5 C13 121.9(7) . . ?
C6 C5 C13 122.3(8) . . ?
C7 C6 C5 121.5(10) . . ?
C6 C7 C8 121.3(9) . . ?
C7 C8 C9 119.6(9) . . ?
C4 C9 C10 121.0(8) . . ?
C8 C9 C4 118.7(9) . . ?
C8 C9 C10 120.2(8) . . ?
C11 C10 C9 113.4(9) . . ?
C12 C10 C9 111.2(10) . . ?
C12 C10 C11 111.1(9) . . ?
C5 C13 C15 110.5(9) . . ?
C14 C13 C5 112.1(8) . . ?
C14 C13 C15 109.9(8) . . ?
N1 C16 C17 117.8(7) . . ?
C21 C16 N1 118.7(8) . . ?
C21 C16 C17 123.3(8) . . ?
C16 C17 C25 123.0(7) . . ?
C18 C17 C16 115.0(9) . . ?
C18 C17 C25 122.1(9) . . ?
C19 C18 C17 122.7(11) . . ?
C18 C19 C20 121.1(10) . . ?
C19 C20 C21 120.8(11) . . ?
C16 C21 C20 117.1(10) . . ?
C16 C21 C22 122.0(8) . . ?
C20 C21 C22 120.9(10) . . ?
C21 C22 C23 112.7(10) . . ?
C21 C22 C24 111.9(9) . . ?
C24 C22 C23 109.8(11) . . ?
C17 C25 C26 111.3(9) . . ?
C17 C25 C27 110.6(10) . . ?
C26 C25 C27 109.7(10) . . ?
N4 C28 N3 116.0(7) . . ?
N3 C29 C30 131.4(7) . . ?
N3 C29 C34 106.9(7) . . ?
C30 C29 C34 121.7(7) . . ?
C31 C30 C29 118.4(7) . . ?
C30 C31 C32 120.9(8) . . ?
C30 C31 C35 119.7(7) . . ?
C32 C31 C35 119.4(8) . . ?
C31 C32 C36 120.7(8) . . ?
C33 C32 C31 120.5(8) . . ?
C33 C32 C36 118.9(8) . . ?
C32 C33 C34 119.4(7) . . ?
N4 C34 C29 109.5(7) . . ?
N4 C34 C33 131.4(7) . . ?
C33 C34 C29 119.1(7) . . ?
C37 Au2 N7 175.1(3) . . ?
C37 N5 C38 109.8(6) . . ?
C37 N5 C40 124.7(6) . . ?
C38 N5 C40 125.4(6) . . ?
C37 N6 C39 110.3(6) . . ?
C37 N6 C52 126.5(6) . . ?
C39 N6 C52 123.2(6) . . ?
C64 N7 Au2 129.2(6) . . ?
C64 N7 C70 105.8(7) . . ?
C70 N7 Au2 124.8(5) . . ?
C64 N8 C65 102.7(7) . . ?
N5 C37 Au2 122.8(6) . . ?
N6 C37 Au2 131.6(5) . . ?
N6 C37 N5 105.7(6) . . ?
C39 C38 N5 107.2(7) . . ?
C38 C39 N6 107.0(7) . . ?
C41 C40 N5 118.5(7) . . ?
C41 C40 C45 123.6(7) . . ?
C45 C40 N5 117.8(7) . . ?
C40 C41 C49 122.0(7) . . ?
C42 C41 C40 117.9(8) . . ?
C42 C41 C49 120.1(8) . . ?
C43 C42 C41 119.8(9) . . ?
C44 C43 C42 121.3(8) . . ?
C43 C44 C45 121.9(9) . . ?
C40 C45 C46 121.5(7) . . ?
C44 C45 C40 115.5(8) . . ?
C44 C45 C46 123.0(8) . . ?
C45 C46 C47 110.7(8) . . ?
C45 C46 C48 112.5(9) . . ?
C48 C46 C47 110.5(10) . . ?
C50 C49 C41 111.3(7) . . ?
C50 C49 C51 111.0(8) . . ?
C51 C49 C41 111.3(8) . . ?
C53 C52 N6 116.9(8) . . ?
C57 C52 N6 120.0(8) . . ?
C57 C52 C53 123.0(8) . . ?
C52 C53 C61 121.9(9) . . ?
C54 C53 C52 118.6(10) . . ?
C54 C53 C61 119.5(10) . . ?
C55 C54 C53 120.9(11) . . ?
C54 C55 C56 121.1(11) . . ?
C55 C56 C57 120.7(11) . . ?
C52 C57 C56 115.7(10) . . ?
C52 C57 C58 122.1(8) . . ?
C56 C57 C58 122.2(9) . . ?
C57 C58 C59 109.9(10) . . ?
C57 C58 C60 112.0(9) . . ?
C60 C58 C59 111.3(9) . . ?
C53 C61 C62 109.2(10) . . ?
C53 C61 C63 109.5(11) . . ?
C62 C61 C63 110.8(10) . . ?
N7 C64 N8 115.0(8) . . ?
C66 C65 N8 130.0(8) . . ?
C66 C65 C70 120.4(8) . . ?
C70 C65 N8 109.6(7) . . ?
C65 C66 C67 118.3(7) . . ?
C66 C67 C68 120.3(7) . . ?
C66 C67 C71 118.9(8) . . ?
C68 C67 C71 120.7(8) . . ?
C67 C68 C72 119.0(7) . . ?
C69 C68 C67 120.8(8) . . ?
C69 C68 C72 120.2(8) . . ?
C70 C69 C68 118.0(7) . . ?
C65 C70 N7 106.8(7) . . ?
C69 C70 N7 131.0(7) . . ?
C69 C70 C65 122.2(7) . . ?
Cl2 C73 Cl1 111.4(6) . . ?

loop_
_geom_bond_atom_site_label_1
_geom_bond_atom_site_label_2
_geom_bond_distance
_geom_bond_site_symmetry_2
_geom_bond_publ_flag
Au1 N3 2.020(6) . ?
Au1 C1 1.979(7) . ?
N1 C1 1.355(9) . ?
N1 C3 1.379(9) . ?
N1 C16 1.422(9) . ?
N2 C1 1.362(9) . ?
N2 C2 1.378(10) . ?
N2 C4 1.442(9) . ?
N3 C28 1.360(10) . ?
N3 C29 1.373(10) . ?
N4 C28 1.317(10) . ?
N4 C34 1.373(11) . ?
C2 C3 1.347(11) . ?
C4 C5 1.381(11) . ?
C4 C9 1.391(11) . ?
C5 C6 1.416(13) . ?
C5 C13 1.522(14) . ?
C6 C7 1.358(15) . ?
C7 C8 1.364(16) . ?
C8 C9 1.387(13) . ?
C9 C10 1.553(14) . ?
C10 C11 1.524(15) . ?
C10 C12 1.495(15) . ?
C13 C14 1.517(13) . ?
C13 C15 1.544(13) . ?
C16 C17 1.428(12) . ?
C16 C21 1.379(13) . ?
C17 C18 1.397(13) . ?
C17 C25 1.506(14) . ?
C18 C19 1.348(17) . ?
C19 C20 1.360(16) . ?
C20 C21 1.407(12) . ?
C21 C22 1.513(14) . ?
C22 C23 1.539(15) . ?
C22 C24 1.524(15) . ?
C25 C26 1.522(15) . ?
C25 C27 1.545(15) . ?
C29 C30 1.391(11) . ?
C29 C34 1.413(10) . ?
C30 C31 1.386(11) . ?
C31 C32 1.405(12) . ?
C31 C35 1.539(12) . ?
C32 C33 1.394(12) . ?
C32 C36 1.512(11) . ?
C33 C34 1.397(11) . ?
Au2 N7 2.011(7) . ?
Au2 C37 1.989(7) . ?
N5 C37 1.358(9) . ?
N5 C38 1.389(10) . ?
N5 C40 1.434(9) . ?
N6 C37 1.340(10) . ?
N6 C39 1.393(10) . ?
N6 C52 1.441(10) . ?
N7 C64 1.326(11) . ?
N7 C70 1.401(10) . ?
N8 C64 1.368(12) . ?
N8 C65 1.407(12) . ?
C38 C39 1.332(12) . ?
C40 C41 1.394(12) . ?
C40 C45 1.416(12) . ?
C41 C42 1.389(11) . ?
C41 C49 1.528(12) . ?
C42 C43 1.389(13) . ?
C43 C44 1.371(14) . ?
C44 C45 1.396(12) . ?
C45 C46 1.496(13) . ?
C46 C47 1.508(14) . ?
C46 C48 1.502(15) . ?
C49 C50 1.491(13) . ?
C49 C51 1.527(13) . ?
C52 C53 1.388(12) . ?
C52 C57 1.378(12) . ?
C53 C54 1.363(14) . ?
C53 C61 1.524(15) . ?
C54 C55 1.351(17) . ?
C55 C56 1.363(17) . ?
C56 C57 1.429(13) . ?
C57 C58 1.505(15) . ?
C58 C59 1.560(15) . ?
C58 C60 1.516(16) . ?
C61 C62 1.534(15) . ?
C61 C63 1.547(16) . ?
C65 C66 1.383(12) . ?
C65 C70 1.395(11) . ?
C66 C67 1.400(12) . ?
C67 C68 1.413(12) . ?
C67 C71 1.508(11) . ?
C68 C69 1.382(11) . ?
C68 C72 1.509(12) . ?
C69 C70 1.376(11) . ?
Cl1 C73 1.786(13) . ?
Cl2 C73 1.770(13) . ?

loop_
_exptl_oxdiff_crystal_face_indexfrac_h
_exptl_oxdiff_crystal_face_indexfrac_k
_exptl_oxdiff_crystal_face_indexfrac_l
_exptl_oxdiff_crystal_face_x
_exptl_oxdiff_crystal_face_y
_exptl_oxdiff_crystal_face_z
-8.0428 1.0722 -6.1696 -0.2175 -0.0182 0.9759
8.0428 -1.0722 6.1696 0.2175 0.0182 -0.9759
-0.1852 -11.6605 -1.1456 -0.9630 -0.0761 -0.2585
0.7029 11.5985 1.5432 0.9776 0.0773 0.1959
7.0469 -1.9842 -13.6200 -0.1682 0.9019 -0.3978
-7.0469 1.9842 13.6200 0.1682 -0.9019 0.3978

loop_
_smtbx_masks_void_nr
_smtbx_masks_void_average_x
_smtbx_masks_void_average_y
_smtbx_masks_void_average_z
_smtbx_masks_void_volume
_smtbx_masks_void_count_electrons
_smtbx_masks_void_content
1 0.266 0.230 0.496 10.1 0.0 ?
2 0.266 0.270 0.996 10.1 0.0 ?
3 0.500 0.500 0.000 157.3 31.3 ?
4 0.500 0.000 0.500 157.3 31.3 ?
5 0.500 0.000 0.000 29.9 1.6 ?
6 0.500 0.500 0.500 29.9 1.6 ?
7 0.734 0.730 0.004 10.1 0.0 ?
8 0.734 0.770 0.504 10.1 0.0 ?
